data_3000229
loop_
_publ_author_name
'Parise, John B.'
'Xia, Bingying'
'Simonson, Jack W.'
'Woerner, William R.'
'Plonka, Anna M.'
'Phillips, Brian L.'
'Ehm, Lars'

_journal_name_full 'To be published in Crystals'
_chemical_formula_sum 'Al5 H O8'
_symmetry_space_group_name_Hall 'P 6c -2c'
_symmetry_space_group_name_H-M 'P 63 m c'
_cell_angle_alpha 90.000(4)
_cell_angle_beta 90.000(4)
_cell_angle_gamma 120.000(6)
_cell_length_a 5.6244(3)
_cell_length_b 5.6244(3)
_cell_length_c 8.8417(3)
_cell_measurement_temperature 100
_cell_volume 242.22(2)
_diffrn_ambient_temperature 100
_diffrn_radiation_probe x-ray
_diffrn_radiation_type synchrotron
_diffrn_radiation_wavelength 0.41328
_refine_ls_goodness_of_fit_gt 2.39
_refine_ls_goodness_of_fit_ref 2.33
_refine_ls_R_factor_all 0.0275
_refine_ls_R_factor_gt 0.0255
_refine_ls_wR_factor_gt 0.0618
_refine_ls_wR_factor_ref 0.0621
_cod_database_code 3000229
_cod_hold_until_date 2020-03-19

loop_
_atom_site_label
_atom_site_fract_x
_atom_site_fract_y
_atom_site_fract_z
? ? ? ?
